data_7022439
loop_
_publ_author_name
'Jolleys, Andrew'
'Levason, William'
'Reid, Gillian'

_publ_section_title
;
 Thioether coordination to divalent selenium halide acceptors--synthesis,
 properties and structures.
;
_journal_issue 8
_journal_name_full 'Dalton transactions (Cambridge, England : 2003)'
_journal_page_first 2963
_journal_page_last 2972
_journal_paper_doi 10.1039/c2dt32665e
_journal_volume 42
_journal_year 2013
_chemical_formula_moiety 'C16 H18 Br4 S4 Se'
_chemical_formula_sum 'C16 H18 Br4 S4 Se'
_chemical_formula_weight 737.14
_chemical_name_systematic
;
Dibromobis(4-bromo-1,2-bis(methylthio)benzene-S)selenium(II)
;
_space_group_IT_number 15
_space_group_name_Hall '-C 2yc'
_symmetry_cell_setting monoclinic
_symmetry_space_group_name_Hall '-C 2yc'
_symmetry_space_group_name_H-M 'C 1 2/c 1'
_atom_sites_solution_hydrogens geom
_atom_sites_solution_primary direct
_atom_sites_solution_secondary difmap
_audit_creation_date 2012-09-16
_audit_creation_method 'SHELXL-97 + hand edit'
_cell_angle_alpha 90.00
_cell_angle_beta 107.534(8)
_cell_angle_gamma 90.00
_cell_formula_units_Z 4
_cell_length_a 15.963(7)
_cell_length_b 11.782(6)
_cell_length_c 12.718(6)
_cell_measurement_reflns_used 5610
_cell_measurement_temperature 100(2)
_cell_measurement_theta_max 27.5
_cell_measurement_theta_min 3.0
_cell_volume 2280.8(19)
_computing_cell_refinement 'CrystalClear-SM Expert 2.0 r7 (Rigaku, 2011)'
_computing_data_collection 'CrystalClear-SM Expert 2.0 r7 (Rigaku, 2011)'
_computing_data_reduction 'CrystalClear-SM Expert 2.0 r7 (Rigaku, 2011)'
_computing_structure_refinement 'SHELXL-97 (Sheldrick, 2008)'
_computing_structure_solution 'SHELXS-97 (Sheldrick, 1997)'
_diffrn_ambient_temperature 100(2)
_diffrn_detector 'CCD plate'
_diffrn_detector_type 'Rigaku HG Saturn724+ (2x2 bin mode)'
_diffrn_measured_fraction_theta_full 0.994
_diffrn_measured_fraction_theta_max 0.994
_diffrn_measurement_device 'Four-circle \k diffractometer'
_diffrn_measurement_device_type 'Rigaku AFC12 '
_diffrn_measurement_method 'Profile data from \w-scans'
_diffrn_radiation_collimation 'Confocal mirrors, VHF VariMax '
_diffrn_radiation_type MoK\a
_diffrn_radiation_wavelength 0.71073
_diffrn_reflns_av_R_equivalents 0.0822
_diffrn_reflns_av_sigmaI/netI 0.0974
_diffrn_reflns_limit_h_max 18
_diffrn_reflns_limit_h_min -20
_diffrn_reflns_limit_k_max 15
_diffrn_reflns_limit_k_min -15
_diffrn_reflns_limit_l_max 13
_diffrn_reflns_limit_l_min -16
_diffrn_reflns_number 7467
_diffrn_reflns_theta_full 27.47
_diffrn_reflns_theta_max 27.47
_diffrn_reflns_theta_min 2.99
_diffrn_source 'Rotating anode X-ray tube'
_diffrn_source_type 'Rigaku FR-E+ Superbright'
_diffrn_standards_number 0
_exptl_absorpt_coefficient_mu 9.020
_exptl_absorpt_correction_T_max 1.000
_exptl_absorpt_correction_T_min 0.659
_exptl_absorpt_correction_type multi-scan
_exptl_absorpt_process_details
;Jacobson, R.A. (1998). REQAB. Private communication to the
Rigaku Corporation, Tokyo, Japan.
;
_exptl_crystal_colour yellow
_exptl_crystal_density_diffrn 2.147
_exptl_crystal_density_method 'not measured'
_exptl_crystal_description needle
_exptl_crystal_F_000 1408
_exptl_crystal_size_max 0.03
_exptl_crystal_size_mid 0.02
_exptl_crystal_size_min 0.01
_refine_diff_density_max 0.847
_refine_diff_density_min -1.235
_refine_diff_density_rms 0.200
_refine_ls_extinction_method none
_refine_ls_goodness_of_fit_ref 0.985
_refine_ls_hydrogen_treatment constr
_refine_ls_matrix_type full
_refine_ls_number_parameters 116
_refine_ls_number_reflns 2599
_refine_ls_number_restraints 0
_refine_ls_restrained_S_all 0.985
_refine_ls_R_factor_all 0.0924
_refine_ls_R_factor_gt 0.0489
_refine_ls_shift/su_max 0.000
_refine_ls_shift/su_mean 0.000
_refine_ls_structure_factor_coef Fsqd
_refine_ls_weighting_details 'w=1/[\s^2^(Fo^2^)+(0.0379P)^2^+0.0000P] where P=(Fo^2^+2Fc^2^)/3'
_refine_ls_weighting_scheme calc
_refine_ls_wR_factor_gt 0.0915
_refine_ls_wR_factor_ref 0.1064
_reflns_number_gt 1715
_reflns_number_total 2599
_reflns_threshold_expression I>2\s(I)
_cod_data_source_file c2dt32665e.txt
_cod_data_source_block 12aj002ra
_cod_original_cell_volume 2280.8(18)
_cod_original_sg_symbol_H-M 'C 2/c'
_cod_database_code 7022439

loop_
_symmetry_equiv_pos_as_xyz
'x, y, z'
'-x, y, -z+1/2'
'x+1/2, y+1/2, z'
'-x+1/2, y+1/2, -z+1/2'
'-x, -y, -z'
'x, -y, z-1/2'
'-x+1/2, -y+1/2, -z'
'x+1/2, -y+1/2, z-1/2'

loop_
_atom_site_label
_atom_site_type_symbol
_atom_site_fract_x
_atom_site_fract_y
_atom_site_fract_z
_atom_site_U_iso_or_equiv
_atom_site_adp_type
_atom_site_occupancy
_atom_site_symmetry_multiplicity
_atom_site_calc_flag
_atom_site_refinement_flags
Se1 Se 0.5000 0.28771(8) 0.2500 0.0150(2) Uani 1 2 d S
Br1 Br 0.50275(4) 0.42620(6) 0.11064(6) 0.02163(19) Uani 1 1 d .
Br2 Br 0.35285(5) 0.30171(7) -0.31262(6) 0.0302(2) Uani 1 1 d .
S1 S 0.50700(10) 0.11249(14) 0.10606(14) 0.0180(4) Uani 1 1 d .
S2 S 0.32991(11) 0.04592(15) 0.12575(14) 0.0204(4) Uani 1 1 d .
C1 C 0.4130(4) 0.1462(5) -0.0081(5) 0.0183(14) Uani 1 1 d .
C2 C 0.3314(4) 0.1130(5) 0.0035(5) 0.0190(15) Uani 1 1 d .
C3 C 0.2559(4) 0.1393(5) -0.0840(5) 0.0200(15) Uani 1 1 d .
H3 H 0.1996 0.1200 -0.0786 0.024 Uiso 1 1 calc R
C4 C 0.2625(4) 0.1929(5) -0.1778(6) 0.0197(15) Uani 1 1 d .
H4 H 0.2110 0.2094 -0.2368 0.024 Uiso 1 1 calc R
C5 C 0.3444(4) 0.2225(5) -0.1855(5) 0.0195(14) Uani 1 1 d .
C6 C 0.4205(4) 0.2012(5) -0.1011(6) 0.0198(15) Uani 1 1 d .
H6 H 0.4762 0.2235 -0.1067 0.024 Uiso 1 1 calc R
C7 C 0.5985(4) 0.1539(6) 0.0615(5) 0.0224(15) Uani 1 1 d .
H7A H 0.5950 0.1160 -0.0083 0.034 Uiso 1 1 calc R
H7B H 0.6532 0.1322 0.1174 0.034 Uiso 1 1 calc R
H7C H 0.5975 0.2363 0.0509 0.034 Uiso 1 1 calc R
C8 C 0.2164(4) 0.0066(6) 0.0971(6) 0.0296(18) Uani 1 1 d .
H8A H 0.1796 0.0749 0.0805 0.044 Uiso 1 1 calc R
H8B H 0.2079 -0.0316 0.1616 0.044 Uiso 1 1 calc R
H8C H 0.1997 -0.0448 0.0336 0.044 Uiso 1 1 calc R

loop_
_atom_site_aniso_label
_atom_site_aniso_U_11
_atom_site_aniso_U_22
_atom_site_aniso_U_33
_atom_site_aniso_U_23
_atom_site_aniso_U_13
_atom_site_aniso_U_12
Se1 0.0145(4) 0.0197(5) 0.0117(5) 0.000 0.0054(3) 0.000
Br1 0.0254(4) 0.0232(4) 0.0180(4) 0.0044(3) 0.0092(3) -0.0020(3)
Br2 0.0313(4) 0.0398(5) 0.0217(4) 0.0090(3) 0.0111(3) 0.0055(3)
S1 0.0179(8) 0.0221(8) 0.0146(8) -0.0020(7) 0.0056(6) 0.0006(7)
S2 0.0197(8) 0.0259(9) 0.0168(9) 0.0013(7) 0.0074(7) 0.0001(7)
C1 0.017(3) 0.019(3) 0.019(4) -0.004(3) 0.004(3) 0.000(3)
C2 0.026(4) 0.014(3) 0.016(3) -0.004(3) 0.005(3) -0.001(3)
C3 0.017(3) 0.023(4) 0.019(4) -0.007(3) 0.004(3) 0.001(3)
C4 0.019(3) 0.021(3) 0.019(4) -0.006(3) 0.005(3) -0.001(3)
C5 0.026(3) 0.022(3) 0.010(3) 0.000(3) 0.005(3) 0.002(3)
C6 0.014(3) 0.020(4) 0.027(4) -0.001(3) 0.009(3) 0.003(3)
C7 0.019(3) 0.030(4) 0.017(4) -0.003(3) 0.004(3) -0.002(3)
C8 0.026(4) 0.032(4) 0.031(5) 0.004(3) 0.007(3) -0.002(3)

loop_
_atom_type_symbol
_atom_type_description
_atom_type_scat_dispersion_real
_atom_type_scat_dispersion_imag
_atom_type_scat_source
C C 0.0033 0.0016 'International Tables Vol C Tables 4.2.6.8 and 6.1.1.4'
H H 0.0000 0.0000 'International Tables Vol C Tables 4.2.6.8 and 6.1.1.4'
S S 0.1246 0.1234 'International Tables Vol C Tables 4.2.6.8 and 6.1.1.4'
Se Se -0.0929 2.2259 'International Tables Vol C Tables 4.2.6.8 and 6.1.1.4'
Br Br -0.2901 2.4595 'International Tables Vol C Tables 4.2.6.8 and 6.1.1.4'

loop_
_geom_angle_atom_site_label_1
_geom_angle_atom_site_label_2
_geom_angle_atom_site_label_3
_geom_angle
_geom_angle_site_symmetry_1
_geom_angle_site_symmetry_3
Br1 Se1 Br1 95.18(6) 2_655 .
Br1 Se1 S1 174.38(5) 2_655 .
Br1 Se1 S1 90.30(5) . .
Br1 Se1 S1 90.30(5) 2_655 2_655
Br1 Se1 S1 174.38(5) . 2_655
S1 Se1 S1 84.26(8) . 2_655
C7 S1 C1 104.3(3) . .
C7 S1 Se1 101.8(2) . .
C1 S1 Se1 100.3(2) . .
C2 S2 C8 102.6(3) . .
C6 C1 C2 122.7(6) . .
C6 C1 S1 121.9(5) . .
C2 C1 S1 115.3(5) . .
C3 C2 C1 117.0(6) . .
C3 C2 S2 124.4(5) . .
C1 C2 S2 118.6(5) . .
C4 C3 C2 121.0(6) . .
C4 C3 H3 119.5 . .
C2 C3 H3 119.5 . .
C3 C4 C5 119.6(6) . .
C3 C4 H4 120.2 . .
C5 C4 H4 120.2 . .
C6 C5 C4 121.9(6) . .
C6 C5 Br2 118.6(5) . .
C4 C5 Br2 119.5(5) . .
C5 C6 C1 117.8(6) . .
C5 C6 H6 121.1 . .
C1 C6 H6 121.1 . .
S1 C7 H7A 109.5 . .
S1 C7 H7B 109.5 . .
H7A C7 H7B 109.5 . .
S1 C7 H7C 109.5 . .
H7A C7 H7C 109.5 . .
H7B C7 H7C 109.5 . .
S2 C8 H8A 109.5 . .
S2 C8 H8B 109.5 . .
H8A C8 H8B 109.5 . .
S2 C8 H8C 109.5 . .
H8A C8 H8C 109.5 . .
H8B C8 H8C 109.5 . .

loop_
_geom_bond_atom_site_label_1
_geom_bond_atom_site_label_2
_geom_bond_distance
_geom_bond_site_symmetry_2
Se1 Br1 2.4192(12) 2_655
Se1 Br1 2.4192(12) .
Se1 S1 2.784(2) .
Se1 S1 2.784(2) 2_655
Br2 C5 1.906(7) .
S1 C7 1.786(7) .
S1 C1 1.791(6) .
S2 C2 1.751(7) .
S2 C8 1.798(7) .
C1 C6 1.385(9) .
C1 C2 1.410(9) .
C2 C3 1.407(8) .
C3 C4 1.381(9) .
C3 H3 0.9500 .
C4 C5 1.386(9) .
C4 H4 0.9500 .
C5 C6 1.380(8) .
C6 H6 0.9500 .
C7 H7A 0.9800 .
C7 H7B 0.9800 .
C7 H7C 0.9800 .
C8 H8A 0.9800 .
C8 H8B 0.9800 .
C8 H8C 0.9800 .
